data_7132837
loop_
_publ_author_name
'Fujita, Masaki'
'Haketa, Yohei'
'Seki, Shu'
'Maeda, Hiromitsu'

_publ_section_title
;
 Substitution-pattern- and counteranion-dependent ion-pairing assemblies
 of heteroporphyrin-based &#x3c0;-electronic cations.
;
_journal_issue 31
_journal_name_full 'Chemical communications (Cambridge, England)'
_journal_page_first 4190
_journal_page_last 4193
_journal_paper_doi 10.1039/d4cc00806e
_journal_volume 60
_journal_year 2024
_chemical_formula_moiety 'C44 H28 N3 Pd S, C24 B F20, C6 H14'
_chemical_formula_sum 'C74 H42 B F20 N3 Pd S'
_chemical_formula_weight 1502.37
_space_group_crystal_system monoclinic
_space_group_IT_number 14
_space_group_name_Hall '-P 2yn'
_space_group_name_H-M_alt 'P 1 21/n 1'
_atom_sites_solution_hydrogens geom
_audit_creation_method SHELXL-2014/7
_audit_update_record
;
2024-02-16 deposited with the CCDC.	2024-03-12 downloaded from the CCDC.
;
_cell_angle_alpha 90
_cell_angle_beta 99.6330(10)
_cell_angle_gamma 90
_cell_formula_units_Z 4
_cell_length_a 13.54600(10)
_cell_length_b 27.1678(3)
_cell_length_c 16.8019(2)
_cell_measurement_reflns_used 74655
_cell_measurement_temperature 100(2)
_cell_measurement_theta_max 33.281
_cell_measurement_theta_min 1.646
_cell_volume 6096.17(11)
_computing_cell_refinement 'CrysAlis PRO (Rigaku Oxford Diffraction, 2023)'
_computing_data_collection 'CrysAlis PRO (Rigaku Oxford Diffraction, 2023)'
_computing_data_reduction 'CrysAlis PRO (Rigaku Oxford Diffraction, 2023)'
_computing_structure_refinement 'SHELXL-2014/7 (Sheldrick, 2014)'
_computing_structure_solution 'SHELXT (Sheldrick, 2014)'
_diffrn_ambient_temperature 100(2)
_diffrn_detector_area_resol_mean 13.33
_diffrn_measured_fraction_theta_full 1.000
_diffrn_measured_fraction_theta_max 0.891
_diffrn_measurement_device_type 'DECTRIS EIGER X 1M'
_diffrn_measurement_method 'Shutterless \w scans'
_diffrn_radiation_monochromator 'Si(111) Channel Cut'
_diffrn_radiation_type Synchrotron
_diffrn_radiation_wavelength 0.8125
_diffrn_reflns_av_R_equivalents 0.0641
_diffrn_reflns_av_unetI/netI 0.0495
_diffrn_reflns_Laue_measured_fraction_full 1.000
_diffrn_reflns_Laue_measured_fraction_max 0.891
_diffrn_reflns_limit_h_max 17
_diffrn_reflns_limit_h_min -16
_diffrn_reflns_limit_k_max 33
_diffrn_reflns_limit_k_min -33
_diffrn_reflns_limit_l_max 22
_diffrn_reflns_limit_l_min -20
_diffrn_reflns_number 74655
_diffrn_reflns_point_group_measured_fraction_full 1.000
_diffrn_reflns_point_group_measured_fraction_max 0.891
_diffrn_reflns_theta_full 29.176
_diffrn_reflns_theta_max 33.281
_diffrn_reflns_theta_min 1.646
_diffrn_source 'synchrotron radiation SPring-8 BL40XU'
_exptl_absorpt_coefficient_mu 0.634
_exptl_absorpt_correction_T_max 1.00000
_exptl_absorpt_correction_T_min 0.91410
_exptl_absorpt_correction_type multi-scan
_exptl_crystal_colour green
_exptl_crystal_density_diffrn 1.637
_exptl_crystal_density_meas ?
_exptl_crystal_description plate
_exptl_crystal_F_000 3016
_exptl_crystal_size_max 0.03
_exptl_crystal_size_mid 0.03
_exptl_crystal_size_min 0.01
_refine_diff_density_max 1.451
_refine_diff_density_min -0.791
_refine_diff_density_rms 0.071
_refine_ls_extinction_coef 0.00258(14)
_refine_ls_extinction_expression Fc^*^=kFc[1+0.001xFc^2^\l^3^/sin(2\q)]^-1/4^
_refine_ls_extinction_method 'SHELXL-2014/7 (Sheldrick 2014'
_refine_ls_goodness_of_fit_ref 1.024
_refine_ls_hydrogen_treatment constr
_refine_ls_matrix_type full
_refine_ls_number_parameters 935
_refine_ls_number_reflns 14014
_refine_ls_number_restraints 42
_refine_ls_restrained_S_all 1.049
_refine_ls_R_factor_all 0.0642
_refine_ls_R_factor_gt 0.0467
_refine_ls_shift/su_max 0.002
_refine_ls_shift/su_mean 0.000
_refine_ls_structure_factor_coef Fsqd
_refine_ls_weighting_details 'w=1/[\s^2^(Fo^2^)+(0.0521P)^2^+6.6007P] where P=(Fo^2^+2Fc^2^)/3'
_refine_ls_weighting_scheme calc
_refine_ls_wR_factor_gt 0.1175
_refine_ls_wR_factor_ref 0.1249
_reflns_Friedel_coverage 0.000
_reflns_number_gt 10850
_reflns_number_total 14014
_reflns_threshold_expression 'I > 2\s(I)'
_cod_data_source_file d4cc00806e2.cif
_cod_data_source_block 231116_mf-67-2_a
_cod_depositor_comments
;
The following automatic conversions were performed:

data item '_exptl_crystal_density_meas' value 'not measured' was
changed to '?' -- the value is perceived as not measured.

Automatic conversion script
Id: cif_fix_values 8170 2020-07-09 18:12:32Z antanas 

 Adding full bibliography for 7132834--7132840.cif.
;
_cod_original_cell_volume 6096.16(11)
_cod_original_sg_symbol_H-M 'P 21/n'
_cod_database_code 7132837
_shelx_shelxl_version_number 2014/7
_shelx_space_group_comment
;
The symmetry employed for this shelxl refinement is uniquely defined
by the following loop, which should always be used as a source of
symmetry information in preference to the above space-group names.
They are only intended as comments.
;
_shelx_estimated_absorpt_t_min 0.981
_shelx_estimated_absorpt_t_max 0.994
_exptl_absorpt_special_details
;
CrysAlisPro 1.171.40.53 (Rigaku Oxford Diffraction, 2019)
Empirical absorption correction using spherical harmonics,
 implemented in SCALE3 ABSPACK scaling algorithm.
;

loop_
_space_group_symop_operation_xyz
'x, y, z'
'-x+1/2, y+1/2, -z+1/2'
'-x, -y, -z'
'x-1/2, -y-1/2, z-1/2'

loop_
_atom_site_label
_atom_site_type_symbol
_atom_site_fract_x
_atom_site_fract_y
_atom_site_fract_z
_atom_site_U_iso_or_equiv
_atom_site_adp_type
_atom_site_occupancy
_atom_site_site_symmetry_order
_atom_site_calc_flag
_atom_site_refinement_flags_posn
_atom_site_refinement_flags_adp
_atom_site_refinement_flags_occupancy
_atom_site_disorder_assembly
_atom_site_disorder_group
N2 N 0.5632(3) 0.61818(14) 0.41790(17) 0.0281(6) Uani 0.822(4) 1 d . . P A 1
S1 S 0.6010(4) 0.5919(2) 0.4279(2) 0.0342(17) Uani 0.178(4) 1 d . . P A 2
N3 N 0.4264(2) 0.56640(12) 0.50366(16) 0.0325(7) Uani 0.883(4) 1 d . . P A 3
S2 S 0.3808(5) 0.5946(2) 0.4835(3) 0.027(2) Uani 0.117(4) 1 d . . P A 4
N4 N 0.3450(6) 0.5120(3) 0.3586(5) 0.0321(19) Uani 0.295(4) 1 d . . P A 5
S3 S 0.39414(8) 0.48970(4) 0.38114(6) 0.0298(4) Uani 0.705(4) 1 d . . P A 6
C1 C 0.6211(2) 0.62196(11) 0.28443(16) 0.0327(6) Uani 1 1 d . . . . .
C2 C 0.6825(2) 0.65118(10) 0.23484(17) 0.0328(6) Uani 1 1 d . . . . .
C3 C 0.7862(2) 0.65125(11) 0.25229(19) 0.0388(7) Uani 1 1 d . . . . .
H3 H 0.8193 0.6324 0.2964 0.047 Uiso 1 1 calc R U . . .
C4 C 0.8420(3) 0.67857(12) 0.2062(2) 0.0470(8) Uani 1 1 d . . . . .
H4 H 0.9130 0.6778 0.2180 0.056 Uiso 1 1 calc R U . . .
C5 C 0.7946(3) 0.70659(12) 0.1437(2) 0.0469(8) Uani 1 1 d . . . . .
H5 H 0.8329 0.7259 0.1129 0.056 Uiso 1 1 calc R U . . .
C6 C 0.6923(3) 0.70690(12) 0.1252(2) 0.0481(8) Uani 1 1 d . . . . .
H6 H 0.6599 0.7261 0.0812 0.058 Uiso 1 1 calc R U . . .
C7 C 0.6354(3) 0.67907(12) 0.17078(19) 0.0420(7) Uani 1 1 d . . . . .
H7 H 0.5644 0.6793 0.1578 0.050 Uiso 1 1 calc R U . . .
C8 C 0.6200(2) 0.63813(11) 0.36375(17) 0.0355(6) Uani 1 1 d . . . . .
C9 C 0.6730(2) 0.67927(11) 0.40245(17) 0.0346(6) Uani 1 1 d . . . . .
H9 H 0.7150 0.7009 0.3788 0.041 Uiso 1 1 calc R U . . .
C10 C 0.6532(2) 0.68242(11) 0.47872(18) 0.0365(6) Uani 1 1 d . . . . .
H10 H 0.6792 0.7065 0.5177 0.044 Uiso 1 1 calc R U . . .
C11 C 0.5866(2) 0.64327(12) 0.49046(18) 0.0370(7) Uani 1 1 d . . . . .
C12 C 0.5459(2) 0.63349(12) 0.56052(17) 0.0382(7) Uani 1 1 d . . . . .
C13 C 0.5842(2) 0.66407(12) 0.63389(16) 0.0354(6) Uani 1 1 d . . . . .
C14 C 0.6858(2) 0.66461(11) 0.66562(17) 0.0350(6) Uani 1 1 d . . . . .
H14 H 0.7311 0.6458 0.6405 0.042 Uiso 1 1 calc R U . . .
C15 C 0.7217(3) 0.69224(12) 0.73339(18) 0.0412(7) Uani 1 1 d . . . . .
H15 H 0.7912 0.6925 0.7547 0.049 Uiso 1 1 calc R U . . .
C16 C 0.6550(3) 0.71963(12) 0.77002(19) 0.0486(8) Uani 1 1 d . . . . .
H16 H 0.6793 0.7387 0.8166 0.058 Uiso 1 1 calc R U . . .
C17 C 0.5545(3) 0.71938(13) 0.7395(2) 0.0486(8) Uani 1 1 d . . . . .
H17 H 0.5096 0.7382 0.7650 0.058 Uiso 1 1 calc R U . . .
C18 C 0.5180(3) 0.69168(13) 0.67134(19) 0.0453(8) Uani 1 1 d . . . . .
H18 H 0.4484 0.6915 0.6503 0.054 Uiso 1 1 calc R U . . .
C19 C 0.4730(2) 0.59748(14) 0.56628(17) 0.0439(8) Uani 1 1 d . . . . .
C20 C 0.4350(2) 0.58580(13) 0.63874(17) 0.0411(7) Uani 1 1 d . . . . .
H20 H 0.4558 0.6003 0.6903 0.049 Uiso 1 1 calc R U . . .
C21 C 0.3640(2) 0.55039(12) 0.62066(18) 0.0386(7) Uani 1 1 d . . . . .
H21 H 0.3266 0.5356 0.6574 0.046 Uiso 1 1 calc R U . . .
C22 C 0.3554(2) 0.53918(12) 0.53630(18) 0.0386(7) Uani 1 1 d . . . . .
C23 C 0.2826(2) 0.50647(11) 0.49571(18) 0.0361(6) Uani 1 1 d . . . . .
C24 C 0.1975(2) 0.49139(11) 0.53636(17) 0.0330(6) Uani 1 1 d . . . . .
C25 C 0.1415(2) 0.52759(12) 0.56755(18) 0.0380(7) Uani 1 1 d . . . . .
H25 H 0.1596 0.5613 0.5647 0.046 Uiso 1 1 calc R U . . .
C26 C 0.0600(2) 0.51467(15) 0.60254(19) 0.0461(8) Uani 1 1 d . . . . .
H26 H 0.0227 0.5395 0.6241 0.055 Uiso 1 1 calc R U . . .
C27 C 0.0327(2) 0.46673(16) 0.60643(18) 0.0495(9) Uani 1 1 d . . . . .
H27 H -0.0242 0.4583 0.6298 0.059 Uiso 1 1 calc R U . . .
C28 C 0.0878(3) 0.43002(14) 0.57642(19) 0.0477(8) Uani 1 1 d . . . . .
H28 H 0.0688 0.3965 0.5797 0.057 Uiso 1 1 calc R U . . .
C29 C 0.1709(2) 0.44233(12) 0.54161(19) 0.0405(7) Uani 1 1 d . . . . .
H29 H 0.2090 0.4173 0.5216 0.049 Uiso 1 1 calc R U . . .
C30 C 0.2832(2) 0.48883(13) 0.4181(2) 0.0429(7) Uani 1 1 d . . . . .
C31 C 0.2099(2) 0.46305(11) 0.36325(18) 0.0350(6) Uani 1 1 d . . . . .
H31 H 0.1486 0.4513 0.3765 0.042 Uiso 1 1 calc R U . . .
C32 C 0.2378(2) 0.45701(11) 0.28919(17) 0.0342(6) Uani 1 1 d . . . . .
H32 H 0.1980 0.4403 0.2455 0.041 Uiso 1 1 calc R U . . .
C33 C 0.3322(2) 0.47831(13) 0.28464(17) 0.0414(7) Uani 1 1 d . . . . .
C34 C 0.3805(2) 0.48643(11) 0.21908(17) 0.0336(6) Uani 1 1 d . . . . .
C35 C 0.3386(2) 0.46031(11) 0.14267(16) 0.0335(6) Uani 1 1 d . . . . .
C36 C 0.3334(2) 0.40930(12) 0.14047(18) 0.0383(7) Uani 1 1 d . . . . .
H36 H 0.3583 0.3908 0.1875 0.046 Uiso 1 1 calc R U . . .
C37 C 0.2920(3) 0.38523(12) 0.0701(2) 0.0458(8) Uani 1 1 d . . . . .
H37 H 0.2888 0.3503 0.0692 0.055 Uiso 1 1 calc R U . . .
C38 C 0.2554(3) 0.41154(13) 0.0015(2) 0.0484(8) Uani 1 1 d . . . . .
H38 H 0.2270 0.3949 -0.0466 0.058 Uiso 1 1 calc R U . . .
C39 C 0.2601(3) 0.46221(13) 0.00293(19) 0.0474(8) Uani 1 1 d . . . . .
H39 H 0.2344 0.4804 -0.0443 0.057 Uiso 1 1 calc R U . . .
C40 C 0.3021(2) 0.48689(12) 0.07293(17) 0.0403(7) Uani 1 1 d . . . . .
H40 H 0.3059 0.5218 0.0733 0.048 Uiso 1 1 calc R U . . .
C41 C 0.4611(2) 0.51924(11) 0.21992(16) 0.0315(6) Uani 1 1 d . . . . .
C42 C 0.5133(2) 0.52517(11) 0.15255(16) 0.0337(6) Uani 1 1 d . . . . .
H42 H 0.5042 0.5057 0.1049 0.040 Uiso 1 1 calc R U . . .
C43 C 0.5774(2) 0.56321(11) 0.16908(16) 0.0330(6) Uani 1 1 d . . . . .
H43 H 0.6208 0.5757 0.1350 0.040 Uiso 1 1 calc R U . . .
C44 C 0.5678(2) 0.58139(11) 0.24775(16) 0.0308(6) Uani 1 1 d . . . . .
N1 N 0.49817(17) 0.55337(9) 0.27887(13) 0.0301(5) Uani 1 1 d . . . . .
Pd1 Pd 0.46652(2) 0.56062(2) 0.39271(2) 0.03279(8) Uani 1 1 d . . . . .
B1 B 0.8720(2) 0.36380(13) 0.18471(19) 0.0327(7) Uani 1 1 d . . . . .
C45 C 0.7561(2) 0.35174(11) 0.13923(16) 0.0332(6) Uani 1 1 d . . . . .
C46 C 0.6911(2) 0.38171(12) 0.08820(18) 0.0381(7) Uani 1 1 d . . . . .
C47 C 0.5952(3) 0.36813(13) 0.05300(19) 0.0462(8) Uani 1 1 d . . . . .
C48 C 0.5609(2) 0.32153(13) 0.0656(2) 0.0456(8) Uani 1 1 d . . . . .
C49 C 0.6233(2) 0.28927(12) 0.11329(18) 0.0396(7) Uani 1 1 d . . . . .
C50 C 0.7173(2) 0.30514(11) 0.14831(16) 0.0340(6) Uani 1 1 d . . . . .
F1 F 0.71802(15) 0.42750(7) 0.06881(11) 0.0468(4) Uani 1 1 d . . . . .
F2 F 0.53596(16) 0.39966(9) 0.00534(13) 0.0644(6) Uani 1 1 d . . . . .
F3 F 0.46912(15) 0.30694(9) 0.03081(13) 0.0632(6) Uani 1 1 d . . . . .
F4 F 0.59263(14) 0.24323(7) 0.12476(11) 0.0469(4) Uani 1 1 d . . . . .
F5 F 0.77350(12) 0.27198(6) 0.19668(10) 0.0370(4) Uani 1 1 d . . . . .
C51 C 0.9017(2) 0.42257(11) 0.17953(17) 0.0343(6) Uani 1 1 d . . . . .
C52 C 0.8399(2) 0.45772(11) 0.20671(17) 0.0347(6) Uani 1 1 d . . . . .
C53 C 0.8560(2) 0.50757(12) 0.20750(18) 0.0399(7) Uani 1 1 d . . . . .
C54 C 0.9399(3) 0.52548(12) 0.1805(2) 0.0450(8) Uani 1 1 d . . . . .
C55 C 1.0048(2) 0.49307(13) 0.1552(2) 0.0454(8) Uani 1 1 d . . . . .
C56 C 0.9861(2) 0.44302(12) 0.15589(18) 0.0385(7) Uani 1 1 d . . . . .
F6 F 0.75672(13) 0.44242(6) 0.23472(10) 0.0387(4) Uani 1 1 d . . . . .
F7 F 0.79147(14) 0.53843(7) 0.23453(12) 0.0493(5) Uani 1 1 d . . . . .
F8 F 0.95641(16) 0.57432(7) 0.18024(15) 0.0623(6) Uani 1 1 d . . . . .
F9 F 1.08799(15) 0.50995(8) 0.13001(14) 0.0602(6) Uani 1 1 d . . . . .
F10 F 1.05699(13) 0.41414(7) 0.13189(12) 0.0466(4) Uani 1 1 d . . . . .
C57 C 0.8878(2) 0.35294(10) 0.28298(17) 0.0314(6) Uani 1 1 d . . . . .
C58 C 0.8149(2) 0.34366(10) 0.32988(17) 0.0323(6) Uani 1 1 d . . . . .
C59 C 0.8348(2) 0.33343(11) 0.41189(17) 0.0350(6) Uani 1 1 d . . . . .
C60 C 0.9318(2) 0.33245(11) 0.45118(17) 0.0378(7) Uani 1 1 d . . . . .
C61 C 1.0077(2) 0.34312(11) 0.40843(18) 0.0378(7) Uani 1 1 d . . . . .
C62 C 0.9845(2) 0.35345(11) 0.32771(17) 0.0347(6) Uani 1 1 d . . . . .
F11 F 0.71655(12) 0.34333(6) 0.29728(9) 0.0361(4) Uani 1 1 d . . . . .
F12 F 0.75916(14) 0.32383(7) 0.45238(10) 0.0438(4) Uani 1 1 d . . . . .
F13 F 0.95293(15) 0.32141(7) 0.53033(10) 0.0493(5) Uani 1 1 d . . . . .
F14 F 1.10425(13) 0.34217(8) 0.44616(11) 0.0483(5) Uani 1 1 d . . . . .
F15 F 1.06288(12) 0.36398(7) 0.28963(10) 0.0407(4) Uani 1 1 d . . . . .
C63 C 0.9404(2) 0.32692(11) 0.13741(17) 0.0341(6) Uani 1 1 d . . . . .
C64 C 0.9887(2) 0.28385(11) 0.16683(17) 0.0363(6) Uani 1 1 d . . . . .
C65 C 1.0405(2) 0.25387(12) 0.12188(19) 0.0401(7) Uani 1 1 d . . . . .
C66 C 1.0454(2) 0.26540(13) 0.0434(2) 0.0441(8) Uani 1 1 d . . . . .
C67 C 0.9975(3) 0.30694(13) 0.00997(19) 0.0451(8) Uani 1 1 d . . . . .
C68 C 0.9462(2) 0.33609(12) 0.05670(19) 0.0396(7) Uani 1 1 d . . . . .
F16 F 0.98665(13) 0.26804(7) 0.24251(10) 0.0414(4) Uani 1 1 d . . . . .
F17 F 1.08463(15) 0.21230(7) 0.15405(12) 0.0504(5) Uani 1 1 d . . . . .
F18 F 1.09526(16) 0.23579(8) -0.00075(12) 0.0588(6) Uani 1 1 d . . . . .
F19 F 1.00006(17) 0.31881(9) -0.06737(12) 0.0624(6) Uani 1 1 d . . . . .
F20 F 0.89972(15) 0.37628(7) 0.02016(10) 0.0485(5) Uani 1 1 d . . . . .
C69 C 0.2996(6) 0.1240(3) 0.1402(5) 0.135(3) Uani 1 1 d D U . . .
H69 H 0.3050 0.0985 0.1000 0.202 Uiso 1 1 calc R U . . .
H69A H 0.3541 0.1478 0.1410 0.202 Uiso 1 1 calc R U . . .
H69B H 0.2351 0.1409 0.1262 0.202 Uiso 1 1 calc R U . . .
C70 C 0.3063(7) 0.1016(3) 0.2192(5) 0.169(4) Uani 1 1 d D U . . .
H70 H 0.3779 0.0939 0.2379 0.203 Uiso 1 1 calc R U . . .
H70A H 0.2709 0.0696 0.2110 0.203 Uiso 1 1 calc R U . . .
C71 C 0.2685(10) 0.1270(5) 0.2895(7) 0.230(5) Uani 1 1 d D U . . .
H71 H 0.3020 0.1590 0.2841 0.276 Uiso 1 1 calc R U . . .
H71A H 0.3145 0.1101 0.3329 0.276 Uiso 1 1 calc R U . . .
C72 C 0.1959(8) 0.1460(4) 0.3432(7) 0.229(5) Uani 1 1 d D U . . .
H72 H 0.1307 0.1534 0.3091 0.274 Uiso 1 1 calc R U . . .
H72A H 0.1848 0.1198 0.3817 0.274 Uiso 1 1 calc R U . . .
C73 C 0.2339(8) 0.1913(3) 0.3895(6) 0.183(4) Uani 1 1 d D U . . .
H73 H 0.2717 0.1814 0.4426 0.220 Uiso 1 1 calc R U . . .
H73A H 0.2807 0.2088 0.3598 0.220 Uiso 1 1 calc R U . . .
C74 C 0.1572(5) 0.2236(3) 0.4014(4) 0.110(2) Uani 1 1 d D U . . .
H74 H 0.1762 0.2407 0.4531 0.165 Uiso 1 1 calc R U . . .
H74A H 0.0954 0.2050 0.4020 0.165 Uiso 1 1 calc R U . . .
H74B H 0.1464 0.2478 0.3575 0.165 Uiso 1 1 calc R U . . .

loop_
_atom_site_aniso_label
_atom_site_aniso_U_11
_atom_site_aniso_U_22
_atom_site_aniso_U_33
_atom_site_aniso_U_23
_atom_site_aniso_U_13
_atom_site_aniso_U_12
N2 0.0282(15) 0.0329(18) 0.0250(14) 0.0003(13) 0.0098(12) -0.0018(15)
S1 0.033(3) 0.045(3) 0.027(2) 0.0036(18) 0.0098(17) -0.007(2)
N3 0.0295(14) 0.0417(18) 0.0283(13) -0.0004(13) 0.0103(11) -0.0061(15)
S2 0.026(3) 0.030(4) 0.027(3) -0.003(2) 0.009(2) -0.004(3)
N4 0.015(4) 0.040(5) 0.042(5) 0.015(4) 0.004(3) 0.014(4)
S3 0.0289(6) 0.0389(7) 0.0243(5) -0.0018(4) 0.0118(4) -0.0044(5)
C1 0.0335(14) 0.0353(15) 0.0300(14) 0.0046(12) 0.0076(11) -0.0013(12)
C2 0.0379(15) 0.0319(14) 0.0304(14) -0.0008(11) 0.0107(12) -0.0054(12)
C3 0.0413(17) 0.0347(16) 0.0429(17) 0.0014(13) 0.0146(13) -0.0009(13)
C4 0.0463(18) 0.0408(18) 0.060(2) -0.0066(16) 0.0264(16) -0.0062(14)
C5 0.067(2) 0.0384(17) 0.0431(18) -0.0059(14) 0.0315(17) -0.0135(16)
C6 0.070(2) 0.0385(17) 0.0379(17) 0.0047(14) 0.0154(16) -0.0094(16)
C7 0.0476(18) 0.0390(17) 0.0393(16) 0.0051(13) 0.0070(14) -0.0055(14)
C8 0.0422(16) 0.0356(15) 0.0290(14) 0.0053(12) 0.0072(12) -0.0072(13)
C9 0.0352(15) 0.0384(16) 0.0316(14) 0.0026(12) 0.0101(12) -0.0051(12)
C10 0.0367(15) 0.0408(16) 0.0334(14) -0.0012(13) 0.0098(12) -0.0052(13)
C11 0.0364(15) 0.0431(17) 0.0341(15) -0.0063(13) 0.0133(12) -0.0110(13)
C12 0.0334(15) 0.0544(19) 0.0284(14) -0.0033(13) 0.0099(12) -0.0092(13)
C13 0.0378(16) 0.0441(17) 0.0256(13) -0.0013(12) 0.0091(12) -0.0036(13)
C14 0.0362(15) 0.0383(16) 0.0323(14) -0.0011(12) 0.0112(12) -0.0041(12)
C15 0.0474(18) 0.0428(18) 0.0329(15) 0.0014(13) 0.0054(13) -0.0098(14)
C16 0.074(2) 0.0402(18) 0.0334(16) -0.0044(14) 0.0145(16) -0.0116(17)
C17 0.066(2) 0.0436(18) 0.0422(18) -0.0012(15) 0.0281(17) 0.0059(16)
C18 0.0434(18) 0.059(2) 0.0369(16) 0.0020(15) 0.0162(14) 0.0038(15)
C19 0.0343(16) 0.073(2) 0.0251(14) -0.0007(14) 0.0072(12) -0.0144(15)
C20 0.0361(16) 0.065(2) 0.0243(13) -0.0022(14) 0.0117(12) -0.0117(15)
C21 0.0350(15) 0.0540(19) 0.0305(14) -0.0007(13) 0.0161(12) -0.0065(13)
C22 0.0430(17) 0.0449(17) 0.0314(15) -0.0009(13) 0.0159(13) -0.0078(14)
C23 0.0347(15) 0.0382(16) 0.0396(15) -0.0050(13) 0.0183(12) -0.0066(12)
C24 0.0290(14) 0.0375(15) 0.0350(14) -0.0018(12) 0.0120(11) -0.0044(12)
C25 0.0335(15) 0.0463(18) 0.0356(15) -0.0030(13) 0.0100(12) 0.0021(13)
C26 0.0303(15) 0.075(2) 0.0346(16) -0.0093(16) 0.0094(12) -0.0020(15)
C27 0.0346(16) 0.087(3) 0.0286(15) -0.0036(16) 0.0116(13) -0.0156(17)
C28 0.0502(19) 0.057(2) 0.0349(16) 0.0068(15) 0.0036(14) -0.0236(16)
C29 0.0408(17) 0.0434(17) 0.0383(16) -0.0018(13) 0.0091(13) -0.0058(14)
C30 0.0303(15) 0.057(2) 0.0463(17) -0.0168(15) 0.0196(13) -0.0099(14)
C31 0.0336(15) 0.0360(15) 0.0389(15) -0.0047(13) 0.0160(12) -0.0055(12)
C32 0.0341(15) 0.0374(15) 0.0329(14) -0.0021(12) 0.0108(12) -0.0046(12)
C33 0.0373(16) 0.062(2) 0.0252(14) 0.0002(13) 0.0057(12) -0.0140(15)
C34 0.0361(15) 0.0371(15) 0.0287(13) 0.0036(12) 0.0090(11) -0.0031(12)
C35 0.0354(15) 0.0389(16) 0.0280(13) -0.0008(12) 0.0110(11) -0.0047(12)
C36 0.0410(17) 0.0399(17) 0.0358(15) 0.0018(13) 0.0120(13) -0.0007(13)
C37 0.057(2) 0.0384(17) 0.0459(18) -0.0090(14) 0.0206(16) -0.0068(15)
C38 0.056(2) 0.056(2) 0.0362(16) -0.0123(15) 0.0146(15) -0.0150(17)
C39 0.059(2) 0.053(2) 0.0290(15) 0.0025(14) 0.0034(14) -0.0049(17)
C40 0.0502(18) 0.0398(17) 0.0307(15) 0.0002(13) 0.0059(13) -0.0052(14)
C41 0.0339(14) 0.0373(15) 0.0255(13) -0.0004(11) 0.0110(11) -0.0002(12)
C42 0.0386(15) 0.0407(16) 0.0244(13) -0.0009(11) 0.0129(11) -0.0032(13)
C43 0.0364(15) 0.0383(15) 0.0271(13) 0.0034(12) 0.0140(11) -0.0024(12)
C44 0.0314(14) 0.0349(14) 0.0282(13) 0.0042(11) 0.0108(11) -0.0004(11)
N1 0.0321(12) 0.0365(13) 0.0235(11) -0.0013(9) 0.0100(9) -0.0036(10)
Pd1 0.03290(13) 0.04321(14) 0.02531(11) -0.00017(9) 0.01376(8) -0.00593(9)
B1 0.0329(16) 0.0388(18) 0.0283(15) -0.0001(13) 0.0110(13) 0.0020(13)
C45 0.0358(15) 0.0409(16) 0.0251(13) -0.0039(12) 0.0113(11) 0.0012(12)
C46 0.0441(17) 0.0398(17) 0.0312(14) 0.0015(12) 0.0085(13) -0.0003(13)
C47 0.0457(18) 0.055(2) 0.0355(16) 0.0071(15) -0.0001(14) 0.0082(16)
C48 0.0381(17) 0.056(2) 0.0402(17) -0.0041(15) -0.0001(14) -0.0042(15)
C49 0.0448(17) 0.0418(17) 0.0340(15) -0.0053(13) 0.0118(13) -0.0039(14)
C50 0.0367(15) 0.0391(16) 0.0275(13) -0.0028(12) 0.0089(12) 0.0038(12)
F1 0.0534(11) 0.0458(11) 0.0396(10) 0.0100(8) 0.0026(8) -0.0019(9)
F2 0.0573(13) 0.0687(14) 0.0585(13) 0.0174(11) -0.0152(10) 0.0042(11)
F3 0.0447(11) 0.0742(15) 0.0637(13) -0.0016(11) -0.0114(10) -0.0073(10)
F4 0.0475(11) 0.0432(10) 0.0503(11) -0.0085(8) 0.0089(9) -0.0085(8)
F5 0.0407(9) 0.0346(9) 0.0366(9) -0.0014(7) 0.0094(7) 0.0035(7)
C51 0.0369(15) 0.0406(16) 0.0265(13) -0.0027(12) 0.0081(11) 0.0012(13)
C52 0.0349(15) 0.0419(16) 0.0276(14) -0.0007(12) 0.0064(12) 0.0007(13)
C53 0.0406(16) 0.0406(17) 0.0369(16) -0.0034(13) 0.0017(13) 0.0058(13)
C54 0.0472(19) 0.0369(17) 0.0484(19) 0.0020(14) 0.0006(15) -0.0037(14)
C55 0.0385(17) 0.0489(19) 0.0500(19) 0.0043(15) 0.0115(14) -0.0061(14)
C56 0.0383(16) 0.0417(17) 0.0369(15) -0.0004(13) 0.0103(13) 0.0015(13)
F6 0.0394(9) 0.0428(10) 0.0371(9) -0.0019(7) 0.0155(7) 0.0043(7)
F7 0.0470(11) 0.0400(10) 0.0595(12) -0.0077(9) 0.0043(9) 0.0090(8)
F8 0.0576(13) 0.0370(11) 0.0918(17) 0.0047(11) 0.0107(12) -0.0035(9)
F9 0.0494(12) 0.0528(12) 0.0822(15) 0.0079(11) 0.0219(11) -0.0117(9)
F10 0.0399(10) 0.0487(11) 0.0561(11) -0.0023(9) 0.0224(8) -0.0019(8)
C57 0.0332(14) 0.0306(14) 0.0322(14) -0.0013(11) 0.0102(11) 0.0023(11)
C58 0.0335(14) 0.0322(14) 0.0321(14) -0.0017(11) 0.0085(11) 0.0018(11)
C59 0.0406(16) 0.0353(15) 0.0316(14) -0.0015(12) 0.0131(12) -0.0019(12)
C60 0.0475(18) 0.0366(16) 0.0291(14) -0.0001(12) 0.0062(13) 0.0023(13)
C61 0.0343(15) 0.0391(16) 0.0388(16) -0.0032(13) 0.0027(12) 0.0029(13)
C62 0.0340(15) 0.0357(15) 0.0363(15) -0.0033(12) 0.0114(12) 0.0001(12)
F11 0.0306(8) 0.0468(10) 0.0323(8) -0.0027(7) 0.0100(7) 0.0016(7)
F12 0.0469(10) 0.0532(11) 0.0349(9) 0.0028(8) 0.0172(8) -0.0052(9)
F13 0.0583(12) 0.0585(12) 0.0299(9) 0.0082(8) 0.0038(8) 0.0010(9)
F14 0.0369(10) 0.0627(12) 0.0427(10) -0.0041(9) -0.0010(8) 0.0043(9)
F15 0.0313(9) 0.0526(11) 0.0402(9) -0.0024(8) 0.0114(7) -0.0005(8)
C63 0.0328(14) 0.0386(16) 0.0329(14) -0.0048(12) 0.0111(12) -0.0024(12)
C64 0.0368(15) 0.0419(17) 0.0324(14) -0.0044(13) 0.0120(12) -0.0010(13)
C65 0.0370(16) 0.0403(17) 0.0452(17) -0.0032(14) 0.0131(14) 0.0049(13)
C66 0.0429(17) 0.0504(19) 0.0444(18) -0.0098(15) 0.0235(14) 0.0036(15)
C67 0.0497(19) 0.058(2) 0.0327(15) -0.0016(14) 0.0220(14) 0.0015(16)
C68 0.0398(16) 0.0433(17) 0.0386(16) 0.0009(13) 0.0145(13) 0.0037(13)
F16 0.0473(10) 0.0444(10) 0.0348(9) 0.0010(8) 0.0138(8) 0.0091(8)
F17 0.0534(11) 0.0486(11) 0.0522(11) -0.0020(9) 0.0171(9) 0.0170(9)
F18 0.0635(13) 0.0665(14) 0.0544(12) -0.0087(10) 0.0337(10) 0.0147(11)
F19 0.0748(14) 0.0812(15) 0.0390(10) 0.0045(10) 0.0326(10) 0.0169(12)
F20 0.0595(12) 0.0553(12) 0.0346(9) 0.0049(8) 0.0197(8) 0.0112(9)
C69 0.130(5) 0.129(5) 0.159(6) 0.005(5) 0.062(5) 0.003(4)
C70 0.196(7) 0.148(6) 0.138(6) -0.017(5) -0.044(5) 0.016(6)
C71 0.270(9) 0.231(9) 0.198(8) -0.026(7) 0.070(7) 0.057(8)
C72 0.217(8) 0.207(8) 0.221(8) -0.051(7) -0.084(7) 0.029(7)
C73 0.214(8) 0.165(7) 0.175(7) 0.045(6) 0.047(6) 0.011(7)
C74 0.115(4) 0.117(5) 0.099(4) 0.023(4) 0.019(3) -0.037(4)

loop_
_atom_type_symbol
_atom_type_description
_atom_type_scat_dispersion_real
_atom_type_scat_dispersion_imag
_atom_type_scat_source
C C 0.0045 0.0022 'International Tables Vol C Tables 4.2.6.8 and 6.1.1.4'
H H 0.0000 0.0000 'International Tables Vol C Tables 4.2.6.8 and 6.1.1.4'
N N 0.0085 0.0045 'International Tables Vol C Tables 4.2.6.8 and 6.1.1.4'
B B 0.0023 0.0009 'International Tables Vol C Tables 4.2.6.8 and 6.1.1.4'
F F 0.0232 0.0138 'International Tables Vol C Tables 4.2.6.8 and 6.1.1.4'
Pd Pd -0.6980 1.2863 'International Tables Vol C Tables 4.2.6.8 and 6.1.1.4'
S S 0.1537 0.1626 'International Tables Vol C Tables 4.2.6.8 and 6.1.1.4'

loop_
_geom_angle_atom_site_label_1
_geom_angle_atom_site_label_2
_geom_angle_atom_site_label_3
_geom_angle
_geom_angle_site_symmetry_1
_geom_angle_site_symmetry_3
_geom_angle_publ_flag
C11 N2 C8 108.2(3) . . ?
C11 N2 Pd1 127.2(2) . . ?
C8 N2 Pd1 124.6(2) . . ?
C8 S1 C11 80.7(3) . . ?
C8 S1 Pd1 110.6(3) . . ?
C11 S1 Pd1 108.8(3) . . ?
C22 N3 C19 106.0(2) . . ?
C22 N3 Pd1 128.8(2) . . ?
C19 N3 Pd1 125.1(2) . . ?
C19 S2 C22 79.2(3) . . ?
C19 S2 Pd1 100.4(3) . . ?
C22 S2 Pd1 98.8(3) . . ?
C33 N4 C30 106.4(5) . . ?
C33 N4 Pd1 124.9(5) . . ?
C30 N4 Pd1 124.2(5) . . ?
C30 S3 C33 91.14(16) . . ?
C30 S3 Pd1 113.05(12) . . ?
C33 S3 Pd1 112.80(12) . . ?
C44 C1 C8 125.2(3) . . ?
C44 C1 C2 117.7(2) . . ?
C8 C1 C2 117.1(3) . . ?
C7 C2 C3 118.9(3) . . ?
C7 C2 C1 119.8(3) . . ?
C3 C2 C1 121.3(3) . . ?
C4 C3 C2 120.7(3) . . ?
C4 C3 H3 119.6 . . ?
C2 C3 H3 119.6 . . ?
C5 C4 C3 119.9(3) . . ?
C5 C4 H4 120.0 . . ?
C3 C4 H4 120.0 . . ?
C4 C5 C6 120.3(3) . . ?
C4 C5 H5 119.8 . . ?
C6 C5 H5 119.8 . . ?
C5 C6 C7 120.2(3) . . ?
C5 C6 H6 119.9 . . ?
C7 C6 H6 119.9 . . ?
C2 C7 C6 119.9(3) . . ?
C2 C7 H7 120.0 . . ?
C6 C7 H7 120.0 . . ?
N2 C8 C1 126.2(3) . . ?
N2 C8 C9 107.3(3) . . ?
C1 C8 C9 126.4(3) . . ?
C1 C8 S1 113.3(3) . . ?
C9 C8 S1 114.1(3) . . ?
C10 C9 C8 108.5(3) . . ?
C10 C9 H9 125.7 . . ?
C8 C9 H9 125.7 . . ?
C9 C10 C11 108.2(3) . . ?
C9 C10 H10 125.9 . . ?
C11 C10 H10 125.9 . . ?
N2 C11 C12 125.4(3) . . ?
N2 C11 C10 107.5(3) . . ?
C12 C11 C10 126.9(3) . . ?
C12 C11 S1 116.3(3) . . ?
C10 C11 S1 111.6(2) . . ?
C19 C12 C11 124.6(3) . . ?
C19 C12 C13 118.5(2) . . ?
C11 C12 C13 116.9(3) . . ?
C14 C13 C18 119.4(3) . . ?
C14 C13 C12 120.2(3) . . ?
C18 C13 C12 120.4(3) . . ?
C15 C14 C13 120.7(3) . . ?
C15 C14 H14 119.7 . . ?
C13 C14 H14 119.7 . . ?
C14 C15 C16 119.4(3) . . ?
C14 C15 H15 120.3 . . ?
C16 C15 H15 120.3 . . ?
C17 C16 C15 120.6(3) . . ?
C17 C16 H16 119.7 . . ?
C15 C16 H16 119.7 . . ?
C16 C17 C18 120.3(3) . . ?
C16 C17 H17 119.9 . . ?
C18 C17 H17 119.9 . . ?
C17 C18 C13 119.7(3) . . ?
C17 C18 H18 120.1 . . ?
C13 C18 H18 120.1 . . ?
C12 C19 N3 126.6(3) . . ?
C12 C19 C20 124.6(3) . . ?
N3 C19 C20 108.7(3) . . ?
C12 C19 S2 113.8(3) . . ?
C20 C19 S2 111.3(3) . . ?
C21 C20 C19 107.9(3) . . ?
C21 C20 H20 126.0 . . ?
C19 C20 H20 126.0 . . ?
C20 C21 C22 108.0(3) . . ?
C20 C21 H21 126.0 . . ?
C22 C21 H21 126.0 . . ?
N3 C22 C23 127.9(3) . . ?
N3 C22 C21 109.2(3) . . ?
C23 C22 C21 123.0(3) . . ?
C23 C22 S2 117.4(3) . . ?
C21 C22 S2 108.5(3) . . ?
C30 C23 C22 123.7(3) . . ?
C30 C23 C24 117.5(3) . . ?
C22 C23 C24 118.8(3) . . ?
C29 C24 C25 119.3(3) . . ?
C29 C24 C23 121.5(3) . . ?
C25 C24 C23 119.2(3) . . ?
C26 C25 C24 120.3(3) . . ?
C26 C25 H25 119.9 . . ?
C24 C25 H25 119.9 . . ?
C27 C26 C25 120.5(3) . . ?
C27 C26 H26 119.8 . . ?
C25 C26 H26 119.8 . . ?
C26 C27 C28 120.3(3) . . ?
C26 C27 H27 119.9 . . ?
C28 C27 H27 119.9 . . ?
C27 C28 C29 120.0(3) . . ?
C27 C28 H28 120.0 . . ?
C29 C28 H28 120.0 . . ?
C24 C29 C28 119.6(3) . . ?
C24 C29 H29 120.2 . . ?
C28 C29 H29 120.2 . . ?
C23 C30 C31 131.7(3) . . ?
C23 C30 N4 123.8(4) . . ?
C31 C30 N4 100.2(4) . . ?
C23 C30 S3 118.5(2) . . ?
C31 C30 S3 109.3(2) . . ?
C32 C31 C30 112.3(3) . . ?
C32 C31 H31 123.8 . . ?
C30 C31 H31 123.8 . . ?
C31 C32 C33 112.8(3) . . ?
C31 C32 H32 123.6 . . ?
C33 C32 H32 123.6 . . ?
C34 C33 C32 131.0(3) . . ?
C34 C33 N4 123.0(4) . . ?
C32 C33 N4 100.4(4) . . ?
C34 C33 S3 119.8(2) . . ?
C32 C33 S3 108.9(2) . . ?
C33 C34 C41 124.0(3) . . ?
C33 C34 C35 116.4(3) . . ?
C41 C34 C35 119.5(2) . . ?
C36 C35 C40 119.0(3) . . ?
C36 C35 C34 120.5(3) . . ?
C40 C35 C34 120.4(3) . . ?
C37 C36 C35 120.4(3) . . ?
C37 C36 H36 119.8 . . ?
C35 C36 H36 119.8 . . ?
C38 C37 C36 120.5(3) . . ?
C38 C37 H37 119.8 . . ?
C36 C37 H37 119.8 . . ?
C37 C38 C39 119.7(3) . . ?
C37 C38 H38 120.2 . . ?
C39 C38 H38 120.2 . . ?
C38 C39 C40 120.5(3) . . ?
C38 C39 H39 119.7 . . ?
C40 C39 H39 119.7 . . ?
C39 C40 C35 119.9(3) . . ?
C39 C40 H40 120.1 . . ?
C35 C40 H40 120.1 . . ?
N1 C41 C34 128.1(2) . . ?
N1 C41 C42 108.6(2) . . ?
C34 C41 C42 123.0(3) . . ?
C43 C42 C41 107.9(2) . . ?
C43 C42 H42 126.0 . . ?
C41 C42 H42 126.0 . . ?
C42 C43 C44 107.4(2) . . ?
C42 C43 H43 126.3 . . ?
C44 C43 H43 126.3 . . ?
N1 C44 C1 126.9(2) . . ?
N1 C44 C43 109.3(2) . . ?
C1 C44 C43 123.7(2) . . ?
C44 N1 C41 106.7(2) . . ?
C44 N1 Pd1 124.47(18) . . ?
C41 N1 Pd1 128.78(18) . . ?
S1 Pd1 N1 89.68(13) . . ?
N3 Pd1 N1 176.53(10) . . ?
N2 Pd1 N1 92.31(10) . . ?
N1 Pd1 N4 87.8(2) . . ?
N1 Pd1 S3 89.59(7) . . ?
N1 Pd1 S2 152.17(19) . . ?
C51 B1 C63 113.5(2) . . ?
C51 B1 C57 103.5(2) . . ?
C63 B1 C57 112.4(2) . . ?
C51 B1 C45 112.7(2) . . ?
C63 B1 C45 102.8(2) . . ?
C57 B1 C45 112.2(2) . . ?
C46 C45 C50 113.0(3) . . ?
C46 C45 B1 128.5(3) . . ?
C50 C45 B1 118.4(3) . . ?
F1 C46 C47 114.5(3) . . ?
F1 C46 C45 121.4(3) . . ?
C47 C46 C45 124.1(3) . . ?
F2 C47 C48 119.7(3) . . ?
F2 C47 C46 120.6(3) . . ?
C48 C47 C46 119.7(3) . . ?
F3 C48 C47 121.1(3) . . ?
F3 C48 C49 119.9(3) . . ?
C47 C48 C49 119.0(3) . . ?
F4 C49 C48 120.1(3) . . ?
F4 C49 C50 121.1(3) . . ?
C48 C49 C50 118.8(3) . . ?
F5 C50 C49 115.7(3) . . ?
F5 C50 C45 119.1(3) . . ?
C49 C50 C45 125.3(3) . . ?
C56 C51 C52 112.8(3) . . ?
C56 C51 B1 128.4(3) . . ?
C52 C51 B1 118.6(3) . . ?
F6 C52 C53 116.0(3) . . ?
F6 C52 C51 118.8(3) . . ?
C53 C52 C51 125.1(3) . . ?
F7 C53 C52 120.5(3) . . ?
F7 C53 C54 120.6(3) . . ?
C52 C53 C54 118.9(3) . . ?
F8 C54 C55 121.3(3) . . ?
F8 C54 C53 119.7(3) . . ?
C55 C54 C53 119.0(3) . . ?
F9 C55 C54 119.7(3) . . ?
F9 C55 C56 120.1(3) . . ?
C54 C55 C56 120.2(3) . . ?
F10 C56 C55 115.3(3) . . ?
F10 C56 C51 120.9(3) . . ?
C55 C56 C51 123.9(3) . . ?
C58 C57 C62 112.9(3) . . ?
C58 C57 B1 127.9(3) . . ?
C62 C57 B1 119.2(2) . . ?
F11 C58 C57 121.2(2) . . ?
F11 C58 C59 114.5(2) . . ?
C57 C58 C59 124.3(3) . . ?
F12 C59 C60 120.2(3) . . ?
F12 C59 C58 120.2(3) . . ?
C60 C59 C58 119.6(3) . . ?
F13 C60 C59 120.6(3) . . ?
F13 C60 C61 120.4(3) . . ?
C59 C60 C61 118.9(3) . . ?
F14 C61 C62 120.8(3) . . ?
F14 C61 C60 119.8(3) . . ?
C62 C61 C60 119.4(3) . . ?
F15 C62 C61 116.2(3) . . ?
F15 C62 C57 119.0(2) . . ?
C61 C62 C57 124.8(3) . . ?
C64 C63 C68 113.3(3) . . ?
C64 C63 B1 127.3(3) . . ?
C68 C63 B1 119.1(3) . . ?
F16 C64 C65 114.9(3) . . ?
F16 C64 C63 121.4(3) . . ?
C65 C64 C63 123.7(3) . . ?
F17 C65 C66 119.3(3) . . ?
F17 C65 C64 120.5(3) . . ?
C66 C65 C64 120.2(3) . . ?
F18 C66 C65 120.2(3) . . ?
F18 C66 C67 120.7(3) . . ?
C65 C66 C67 119.1(3) . . ?
F19 C67 C66 120.3(3) . . ?
F19 C67 C68 120.6(3) . . ?
C66 C67 C68 119.1(3) . . ?
F20 C68 C67 116.4(3) . . ?
F20 C68 C63 119.2(3) . . ?
C67 C68 C63 124.5(3) . . ?
C70 C69 H69 109.5 . . ?
C70 C69 H69A 109.5 . . ?
H69 C69 H69A 109.5 . . ?
C70 C69 H69B 109.5 . . ?
H69 C69 H69B 109.5 . . ?
H69A C69 H69B 109.5 . . ?
C69 C70 C71 122.6(9) . . ?
C69 C70 H70 106.7 . . ?
C71 C70 H70 106.7 . . ?
C69 C70 H70A 106.7 . . ?
C71 C70 H70A 106.7 . . ?
H70 C70 H70A 106.6 . . ?
C70 C71 C72 159.8(12) . . ?
C70 C71 H71 96.2 . . ?
C72 C71 H71 96.2 . . ?
C70 C71 H71A 96.2 . . ?
C72 C71 H71A 96.2 . . ?
H71 C71 H71A 103.4 . . ?
C73 C72 C71 112.5(10) . . ?
C73 C72 H72 109.1 . . ?
C71 C72 H72 109.1 . . ?
C73 C72 H72A 109.1 . . ?
C71 C72 H72A 109.1 . . ?
H72 C72 H72A 107.8 . . ?
C74 C73 C72 113.0(9) . . ?
C74 C73 H73 109.0 . . ?
C72 C73 H73 109.0 . . ?
C74 C73 H73A 109.0 . . ?
C72 C73 H73A 109.0 . . ?
H73 C73 H73A 107.8 . . ?
C73 C74 H74 109.5 . . ?
C73 C74 H74A 109.5 . . ?
H74 C74 H74A 109.5 . . ?
C73 C74 H74B 109.5 . . ?
H74 C74 H74B 109.5 . . ?
H74A C74 H74B 109.5 . . ?

loop_
_geom_bond_atom_site_label_1
_geom_bond_atom_site_label_2
_geom_bond_distance
_geom_bond_site_symmetry_2
_geom_bond_publ_flag
N2 C11 1.387(4) . ?
N2 C8 1.396(4) . ?
N2 Pd1 2.038(3) . ?
S1 C8 1.703(6) . ?
S1 C11 1.778(6) . ?
S1 Pd1 2.007(4) . ?
N3 C22 1.396(4) . ?
N3 C19 1.413(4) . ?
N3 Pd1 2.033(3) . ?
S2 C19 1.708(7) . ?
S2 C22 1.808(7) . ?
S2 Pd1 2.263(6) . ?
N4 C33 1.530(9) . ?
N4 C30 1.541(8) . ?
N4 Pd1 2.113(8) . ?
S3 C30 1.719(3) . ?
S3 C33 1.724(3) . ?
S3 Pd1 2.1559(10) . ?
C1 C44 1.402(4) . ?
C1 C8 1.406(4) . ?
C1 C2 1.499(4) . ?
C2 C7 1.382(4) . ?
C2 C3 1.386(4) . ?
C3 C4 1.385(4) . ?
C3 H3 0.9500 . ?
C4 C5 1.367(5) . ?
C4 H4 0.9500 . ?
C5 C6 1.369(5) . ?
C5 H5 0.9500 . ?
C6 C7 1.397(4) . ?
C6 H6 0.9500 . ?
C7 H7 0.9500 . ?
C8 C9 1.425(4) . ?
C9 C10 1.355(4) . ?
C9 H9 0.9500 . ?
C10 C11 1.430(4) . ?
C10 H10 0.9500 . ?
C11 C12 1.406(4) . ?
C12 C19 1.405(4) . ?
C12 C13 1.505(4) . ?
C13 C14 1.391(4) . ?
C13 C18 1.397(4) . ?
C14 C15 1.382(4) . ?
C14 H14 0.9500 . ?
C15 C16 1.390(5) . ?
C15 H15 0.9500 . ?
C16 C17 1.373(5) . ?
C16 H16 0.9500 . ?
C17 C18 1.390(5) . ?
C17 H17 0.9500 . ?
C18 H18 0.9500 . ?
C19 C20 1.434(4) . ?
C20 C21 1.359(4) . ?
C20 H20 0.9500 . ?
C21 C22 1.435(4) . ?
C21 H21 0.9500 . ?
C22 C23 1.415(4) . ?
C23 C30 1.391(4) . ?
C23 C24 1.492(4) . ?
C24 C29 1.388(4) . ?
C24 C25 1.397(4) . ?
C25 C26 1.381(4) . ?
C25 H25 0.9500 . ?
C26 C27 1.358(5) . ?
C26 H26 0.9500 . ?
C27 C28 1.390(5) . ?
C27 H27 0.9500 . ?
C28 C29 1.392(4) . ?
C28 H28 0.9500 . ?
C29 H29 0.9500 . ?
C30 C31 1.421(4) . ?
C31 C32 1.369(4) . ?
C31 H31 0.9500 . ?
C32 C33 1.417(4) . ?
C32 H32 0.9500 . ?
C33 C34 1.390(4) . ?
C34 C41 1.408(4) . ?
C34 C35 1.493(4) . ?
C35 C36 1.388(4) . ?
C35 C40 1.395(4) . ?
C36 C37 1.385(4) . ?
C36 H36 0.9500 . ?
C37 C38 1.376(5) . ?
C37 H37 0.9500 . ?
C38 C39 1.378(5) . ?
C38 H38 0.9500 . ?
C39 C40 1.390(4) . ?
C39 H39 0.9500 . ?
C40 H40 0.9500 . ?
C41 N1 1.388(4) . ?
C41 C42 1.441(4) . ?
C42 C43 1.348(4) . ?
C42 H42 0.9500 . ?
C43 C44 1.437(4) . ?
C43 H43 0.9500 . ?
C44 N1 1.382(3) . ?
N1 Pd1 2.039(2) . ?
B1 C51 1.652(5) . ?
B1 C63 1.655(4) . ?
B1 C57 1.655(4) . ?
B1 C45 1.659(4) . ?
C45 C46 1.386(4) . ?
C45 C50 1.389(4) . ?
C46 F1 1.351(4) . ?
C46 C47 1.385(5) . ?
C47 F2 1.343(4) . ?
C47 C48 1.377(5) . ?
C48 F3 1.343(4) . ?
C48 C49 1.378(5) . ?
C49 F4 1.342(4) . ?
C49 C50 1.379(4) . ?
C50 F5 1.358(3) . ?
C51 C56 1.387(4) . ?
C51 C52 1.396(4) . ?
C52 F6 1.357(3) . ?
C52 C53 1.371(4) . ?
C53 F7 1.344(4) . ?
C53 C54 1.380(5) . ?
C54 F8 1.346(4) . ?
C54 C55 1.362(5) . ?
C55 F9 1.348(4) . ?
C55 C56 1.384(5) . ?
C56 F10 1.353(3) . ?
C57 C58 1.386(4) . ?
C57 C62 1.397(4) . ?
C58 F11 1.353(3) . ?
C58 C59 1.387(4) . ?
C59 F12 1.346(3) . ?
C59 C60 1.369(4) . ?
C60 F13 1.346(3) . ?
C60 C61 1.381(4) . ?
C61 F14 1.354(3) . ?
C61 C62 1.369(4) . ?
C62 F15 1.358(3) . ?
C63 C64 1.391(4) . ?
C63 C68 1.394(4) . ?
C64 F16 1.347(3) . ?
C64 C65 1.380(4) . ?
C65 F17 1.348(4) . ?
C65 C66 1.368(4) . ?
C66 F18 1.350(3) . ?
C66 C67 1.374(5) . ?
C67 F19 1.345(3) . ?
C67 C68 1.382(4) . ?
C68 F20 1.355(4) . ?
C69 C70 1.449(7) . ?
C69 H69 0.9800 . ?
C69 H69A 0.9800 . ?
C69 H69B 0.9800 . ?
C70 C71 1.529(8) . ?
C70 H70 0.9900 . ?
C70 H70A 0.9900 . ?
C71 C72 1.530(8) . ?
C71 H71 0.9900 . ?
C71 H71A 0.9900 . ?
C72 C73 1.501(8) . ?
C72 H72 0.9900 . ?
C72 H72A 0.9900 . ?
C73 C74 1.399(8) . ?
C73 H73 0.9900 . ?
C73 H73A 0.9900 . ?
C74 H74 0.9800 . ?
C74 H74A 0.9800 . ?
C74 H74B 0.9800 . ?

loop_
_geom_torsion_atom_site_label_1
_geom_torsion_atom_site_label_2
_geom_torsion_atom_site_label_3
_geom_torsion_atom_site_label_4
_geom_torsion
_geom_torsion_site_symmetry_1
_geom_torsion_site_symmetry_2
_geom_torsion_site_symmetry_3
_geom_torsion_site_symmetry_4
_geom_torsion_publ_flag
C44 C1 C2 C7 68.8(4) . . . . ?
C8 C1 C2 C7 -110.0(3) . . . . ?
C44 C1 C2 C3 -111.8(3) . . . . ?
C8 C1 C2 C3 69.4(4) . . . . ?
C7 C2 C3 C4 -0.3(5) . . . . ?
C1 C2 C3 C4 -179.8(3) . . . . ?
C2 C3 C4 C5 1.3(5) . . . . ?
C3 C4 C5 C6 -1.5(5) . . . . ?
C4 C5 C6 C7 0.8(5) . . . . ?
C3 C2 C7 C6 -0.4(5) . . . . ?
C1 C2 C7 C6 179.1(3) . . . . ?
C5 C6 C7 C2 0.1(5) . . . . ?
C11 N2 C8 C1 177.6(3) . . . . ?
Pd1 N2 C8 C1 -0.7(5) . . . . ?
C11 N2 C8 C9 -5.0(4) . . . . ?
Pd1 N2 C8 C9 176.6(3) . . . . ?
C44 C1 C8 N2 -2.9(5) . . . . ?
C2 C1 C8 N2 175.7(3) . . . . ?
C44 C1 C8 C9 -179.7(3) . . . . ?
C2 C1 C8 C9 -1.1(5) . . . . ?
C44 C1 C8 S1 29.8(4) . . . . ?
C2 C1 C8 S1 -151.6(3) . . . . ?
C11 S1 C8 C1 -169.1(3) . . . . ?
Pd1 S1 C8 C1 -62.4(4) . . . . ?
C11 S1 C8 C9 36.6(3) . . . . ?
Pd1 S1 C8 C9 143.3(3) . . . . ?
N2 C8 C9 C10 3.3(4) . . . . ?
C1 C8 C9 C10 -179.4(3) . . . . ?
S1 C8 C9 C10 -29.1(4) . . . . ?
C8 C9 C10 C11 -0.2(4) . . . . ?
C8 N2 C11 C12 -179.0(3) . . . . ?
Pd1 N2 C11 C12 -0.7(6) . . . . ?
C8 N2 C11 C10 4.9(4) . . . . ?
Pd1 N2 C11 C10 -176.8(3) . . . . ?
C9 C10 C11 N2 -2.9(4) . . . . ?
C9 C10 C11 C12 -178.9(3) . . . . ?
C9 C10 C11 S1 27.7(4) . . . . ?
C8 S1 C11 C12 167.5(3) . . . . ?
Pd1 S1 C11 C12 58.8(4) . . . . ?
C8 S1 C11 C10 -36.0(3) . . . . ?
Pd1 S1 C11 C10 -144.7(2) . . . . ?
N2 C11 C12 C19 -2.0(6) . . . . ?
C10 C11 C12 C19 173.4(3) . . . . ?
S1 C11 C12 C19 -34.3(5) . . . . ?
N2 C11 C12 C13 178.0(3) . . . . ?
C10 C11 C12 C13 -6.7(5) . . . . ?
S1 C11 C12 C13 145.7(3) . . . . ?
C19 C12 C13 C14 122.1(3) . . . . ?
C11 C12 C13 C14 -57.9(4) . . . . ?
C19 C12 C13 C18 -57.2(4) . . . . ?
C11 C12 C13 C18 122.9(3) . . . . ?
C18 C13 C14 C15 -0.2(5) . . . . ?
C12 C13 C14 C15 -179.4(3) . . . . ?
C13 C14 C15 C16 0.1(5) . . . . ?
C14 C15 C16 C17 0.0(5) . . . . ?
C15 C16 C17 C18 0.0(5) . . . . ?
C16 C17 C18 C13 -0.1(5) . . . . ?
C14 C13 C18 C17 0.2(5) . . . . ?
C12 C13 C18 C17 179.4(3) . . . . ?
C11 C12 C19 N3 -1.9(6) . . . . ?
C13 C12 C19 N3 178.1(3) . . . . ?
C11 C12 C19 C20 176.8(3) . . . . ?
C13 C12 C19 C20 -3.2(5) . . . . ?
C11 C12 C19 S2 -41.3(5) . . . . ?
C13 C12 C19 S2 138.8(3) . . . . ?
C22 N3 C19 C12 -176.4(3) . . . . ?
Pd1 N3 C19 C12 7.9(5) . . . . ?
C22 N3 C19 C20 4.7(4) . . . . ?
Pd1 N3 C19 C20 -171.0(2) . . . . ?
C22 S2 C19 C12 168.9(3) . . . . ?
Pd1 S2 C19 C12 71.8(4) . . . . ?
C22 S2 C19 C20 -44.1(4) . . . . ?
Pd1 S2 C19 C20 -141.2(3) . . . . ?
C12 C19 C20 C21 178.3(3) . . . . ?
N3 C19 C20 C21 -2.8(4) . . . . ?
S2 C19 C20 C21 35.6(4) . . . . ?
C19 C20 C21 C22 -0.3(4) . . . . ?
C19 N3 C22 C23 173.2(3) . . . . ?
Pd1 N3 C22 C23 -11.3(5) . . . . ?
C19 N3 C22 C21 -4.9(4) . . . . ?
Pd1 N3 C22 C21 170.6(3) . . . . ?
C20 C21 C22 N3 3.3(4) . . . . ?
C20 C21 C22 C23 -174.9(3) . . . . ?
C20 C21 C22 S2 -32.2(4) . . . . ?
C19 S2 C22 C23 -172.0(3) . . . . ?
Pd1 S2 C22 C23 -73.0(3) . . . . ?
C19 S2 C22 C21 43.0(3) . . . . ?
Pd1 S2 C22 C21 141.9(2) . . . . ?
N3 C22 C23 C30 13.2(6) . . . . ?
C21 C22 C23 C30 -168.9(3) . . . . ?
S2 C22 C23 C30 51.4(5) . . . . ?
N3 C22 C23 C24 -164.1(3) . . . . ?
C21 C22 C23 C24 13.8(5) . . . . ?
S2 C22 C23 C24 -125.9(3) . . . . ?
C30 C23 C24 C29 51.7(4) . . . . ?
C22 C23 C24 C29 -130.9(3) . . . . ?
C30 C23 C24 C25 -126.3(3) . . . . ?
C22 C23 C24 C25 51.2(4) . . . . ?
C29 C24 C25 C26 -0.6(5) . . . . ?
C23 C24 C25 C26 177.4(3) . . . . ?
C24 C25 C26 C27 -0.6(5) . . . . ?
C25 C26 C27 C28 1.1(5) . . . . ?
C26 C27 C28 C29 -0.5(5) . . . . ?
C25 C24 C29 C28 1.2(5) . . . . ?
C23 C24 C29 C28 -176.8(3) . . . . ?
C27 C28 C29 C24 -0.6(5) . . . . ?
C22 C23 C30 C31 -168.1(4) . . . . ?
C24 C23 C30 C31 9.2(6) . . . . ?
C22 C23 C30 N4 -16.3(6) . . . . ?
C24 C23 C30 N4 161.0(5) . . . . ?
C22 C23 C30 S3 21.6(5) . . . . ?
C24 C23 C30 S3 -161.1(2) . . . . ?
C33 N4 C30 C23 174.4(4) . . . . ?
Pd1 N4 C30 C23 17.4(8) . . . . ?
C33 N4 C30 C31 -26.7(6) . . . . ?
Pd1 N4 C30 C31 176.3(5) . . . . ?
C33 S3 C30 C23 -166.8(3) . . . . ?
Pd1 S3 C30 C23 -51.4(3) . . . . ?
C33 S3 C30 C31 20.8(3) . . . . ?
Pd1 S3 C30 C31 136.3(2) . . . . ?
C23 C30 C31 C32 173.7(4) . . . . ?
N4 C30 C31 C32 17.2(5) . . . . ?
S3 C30 C31 C32 -15.3(4) . . . . ?
C30 C31 C32 C33 -0.6(4) . . . . ?
C31 C32 C33 C34 -169.8(4) . . . . ?
C31 C32 C33 N4 -16.4(5) . . . . ?
C31 C32 C33 S3 16.2(4) . . . . ?
C30 N4 C33 C34 -177.4(4) . . . . ?
Pd1 N4 C33 C34 -20.6(8) . . . . ?
C30 N4 C33 C32 26.3(6) . . . . ?
Pd1 N4 C33 C32 -176.9(5) . . . . ?
C30 S3 C33 C34 164.1(3) . . . . ?
Pd1 S3 C33 C34 48.4(3) . . . . ?
C30 S3 C33 C32 -21.1(3) . . . . ?
Pd1 S3 C33 C32 -136.8(2) . . . . ?
C32 C33 C34 C41 162.4(3) . . . . ?
N4 C33 C34 C41 14.1(6) . . . . ?
S3 C33 C34 C41 -24.1(5) . . . . ?
C32 C33 C34 C35 -14.0(5) . . . . ?
N4 C33 C34 C35 -162.3(5) . . . . ?
S3 C33 C34 C35 159.4(2) . . . . ?
C33 C34 C35 C36 -59.4(4) . . . . ?
C41 C34 C35 C36 124.0(3) . . . . ?
C33 C34 C35 C40 119.0(3) . . . . ?
C41 C34 C35 C40 -57.6(4) . . . . ?
C40 C35 C36 C37 -0.3(4) . . . . ?
C34 C35 C36 C37 178.2(3) . . . . ?
C35 C36 C37 C38 -0.1(5) . . . . ?
C36 C37 C38 C39 0.0(5) . . . . ?
C37 C38 C39 C40 0.5(5) . . . . ?
C38 C39 C40 C35 -0.9(5) . . . . ?
C36 C35 C40 C39 0.8(5) . . . . ?
C34 C35 C40 C39 -177.7(3) . . . . ?
C33 C34 C41 N1 -9.3(5) . . . . ?
C35 C34 C41 N1 167.0(3) . . . . ?
C33 C34 C41 C42 176.7(3) . . . . ?
C35 C34 C41 C42 -7.0(4) . . . . ?
N1 C41 C42 C43 -2.4(3) . . . . ?
C34 C41 C42 C43 172.6(3) . . . . ?
C41 C42 C43 C44 0.9(3) . . . . ?
C8 C1 C44 N1 6.9(5) . . . . ?
C2 C1 C44 N1 -171.7(3) . . . . ?
C8 C1 C44 C43 -174.3(3) . . . . ?
C2 C1 C44 C43 7.1(4) . . . . ?
C42 C43 C44 N1 0.8(3) . . . . ?
C42 C43 C44 C1 -178.1(3) . . . . ?
C1 C44 N1 C41 176.6(3) . . . . ?
C43 C44 N1 C41 -2.3(3) . . . . ?
C1 C44 N1 Pd1 -6.6(4) . . . . ?
C43 C44 N1 Pd1 174.52(19) . . . . ?
C34 C41 N1 C44 -171.9(3) . . . . ?
C42 C41 N1 C44 2.8(3) . . . . ?
C34 C41 N1 Pd1 11.5(4) . . . . ?
C42 C41 N1 Pd1 -173.77(19) . . . . ?
C51 B1 C45 C46 11.9(4) . . . . ?
C63 B1 C45 C46 -110.7(3) . . . . ?
C57 B1 C45 C46 128.3(3) . . . . ?
C51 B1 C45 C50 -171.6(2) . . . . ?
C63 B1 C45 C50 65.8(3) . . . . ?
C57 B1 C45 C50 -55.3(3) . . . . ?
C50 C45 C46 F1 -176.6(3) . . . . ?
B1 C45 C46 F1 0.1(5) . . . . ?
C50 C45 C46 C47 3.4(4) . . . . ?
B1 C45 C46 C47 180.0(3) . . . . ?
F1 C46 C47 F2 -1.4(4) . . . . ?
C45 C46 C47 F2 178.7(3) . . . . ?
F1 C46 C47 C48 177.3(3) . . . . ?
C45 C46 C47 C48 -2.6(5) . . . . ?
F2 C47 C48 F3 0.2(5) . . . . ?
C46 C47 C48 F3 -178.5(3) . . . . ?
F2 C47 C48 C49 178.7(3) . . . . ?
C46 C47 C48 C49 0.0(5) . . . . ?
F3 C48 C49 F4 0.3(5) . . . . ?
C47 C48 C49 F4 -178.2(3) . . . . ?
F3 C48 C49 C50 180.0(3) . . . . ?
C47 C48 C49 C50 1.4(5) . . . . ?
F4 C49 C50 F5 -2.4(4) . . . . ?
C48 C49 C50 F5 177.9(3) . . . . ?
F4 C49 C50 C45 179.2(3) . . . . ?
C48 C49 C50 C45 -0.5(5) . . . . ?
C46 C45 C50 F5 179.9(2) . . . . ?
B1 C45 C50 F5 2.9(4) . . . . ?
C46 C45 C50 C49 -1.8(4) . . . . ?
B1 C45 C50 C49 -178.8(3) . . . . ?
C63 B1 C51 C56 -14.0(4) . . . . ?
C57 B1 C51 C56 108.1(3) . . . . ?
C45 B1 C51 C56 -130.4(3) . . . . ?
C63 B1 C51 C52 170.7(3) . . . . ?
C57 B1 C51 C52 -67.2(3) . . . . ?
C45 B1 C51 C52 54.3(3) . . . . ?
C56 C51 C52 F6 -177.4(2) . . . . ?
B1 C51 C52 F6 -1.4(4) . . . . ?
C56 C51 C52 C53 2.8(4) . . . . ?
B1 C51 C52 C53 178.8(3) . . . . ?
F6 C52 C53 F7 -0.2(4) . . . . ?
C51 C52 C53 F7 179.6(3) . . . . ?
F6 C52 C53 C54 179.4(3) . . . . ?
C51 C52 C53 C54 -0.7(5) . . . . ?
F7 C53 C54 F8 -0.8(5) . . . . ?
C52 C53 C54 F8 179.5(3) . . . . ?
F7 C53 C54 C55 178.6(3) . . . . ?
C52 C53 C54 C55 -1.1(5) . . . . ?
F8 C54 C55 F9 0.6(5) . . . . ?
C53 C54 C55 F9 -178.8(3) . . . . ?
F8 C54 C55 C56 -179.9(3) . . . . ?
C53 C54 C55 C56 0.7(5) . . . . ?
F9 C55 C56 F10 1.4(5) . . . . ?
C54 C55 C56 F10 -178.1(3) . . . . ?
F9 C55 C56 C51 -178.9(3) . . . . ?
C54 C55 C56 C51 1.6(5) . . . . ?
C52 C51 C56 F10 176.5(3) . . . . ?
B1 C51 C56 F10 1.0(5) . . . . ?
C52 C51 C56 C55 -3.2(5) . . . . ?
B1 C51 C56 C55 -178.7(3) . . . . ?
C51 B1 C57 C58 110.3(3) . . . . ?
C63 B1 C57 C58 -126.9(3) . . . . ?
C45 B1 C57 C58 -11.5(4) . . . . ?
C51 B1 C57 C62 -68.6(3) . . . . ?
C63 B1 C57 C62 54.2(4) . . . . ?
C45 B1 C57 C62 169.6(3) . . . . ?
C62 C57 C58 F11 177.9(2) . . . . ?
B1 C57 C58 F11 -1.1(4) . . . . ?
C62 C57 C58 C59 -3.1(4) . . . . ?
B1 C57 C58 C59 178.0(3) . . . . ?
F11 C58 C59 F12 0.5(4) . . . . ?
C57 C58 C59 F12 -178.6(3) . . . . ?
F11 C58 C59 C60 179.6(3) . . . . ?
C57 C58 C59 C60 0.5(5) . . . . ?
F12 C59 C60 F13 0.7(4) . . . . ?
C58 C59 C60 F13 -178.4(3) . . . . ?
F12 C59 C60 C61 -179.1(3) . . . . ?
C58 C59 C60 C61 1.8(4) . . . . ?
F13 C60 C61 F14 0.4(4) . . . . ?
C59 C60 C61 F14 -179.8(3) . . . . ?
F13 C60 C61 C62 179.0(3) . . . . ?
C59 C60 C61 C62 -1.3(5) . . . . ?
F14 C61 C62 F15 -2.0(4) . . . . ?
C60 C61 C62 F15 179.5(3) . . . . ?
F14 C61 C62 C57 176.8(3) . . . . ?
C60 C61 C62 C57 -1.7(5) . . . . ?
C58 C57 C62 F15 -177.5(2) . . . . ?
B1 C57 C62 F15 1.5(4) . . . . ?
C58 C57 C62 C61 3.7(4) . . . . ?
B1 C57 C62 C61 -177.2(3) . . . . ?
C51 B1 C63 C64 131.8(3) . . . . ?
C57 B1 C63 C64 14.7(4) . . . . ?
C45 B1 C63 C64 -106.2(3) . . . . ?
C51 B1 C63 C68 -53.9(4) . . . . ?
C57 B1 C63 C68 -171.0(3) . . . . ?
C45 B1 C63 C68 68.1(3) . . . . ?
C68 C63 C64 F16 -176.8(3) . . . . ?
B1 C63 C64 F16 -2.3(5) . . . . ?
C68 C63 C64 C65 2.2(4) . . . . ?
B1 C63 C64 C65 176.8(3) . . . . ?
F16 C64 C65 F17 -0.1(4) . . . . ?
C63 C64 C65 F17 -179.2(3) . . . . ?
F16 C64 C65 C66 178.2(3) . . . . ?
C63 C64 C65 C66 -0.9(5) . . . . ?
F17 C65 C66 F18 -1.1(5) . . . . ?
C64 C65 C66 F18 -179.4(3) . . . . ?
F17 C65 C66 C67 177.8(3) . . . . ?
C64 C65 C66 C67 -0.5(5) . . . . ?
F18 C66 C67 F19 -0.3(5) . . . . ?
C65 C66 C67 F19 -179.2(3) . . . . ?
F18 C66 C67 C68 179.3(3) . . . . ?
C65 C66 C67 C68 0.4(5) . . . . ?
F19 C67 C68 F20 0.2(5) . . . . ?
C66 C67 C68 F20 -179.4(3) . . . . ?
F19 C67 C68 C63 -179.3(3) . . . . ?
C66 C67 C68 C63 1.1(5) . . . . ?
C64 C63 C68 F20 178.2(3) . . . . ?
B1 C63 C68 F20 3.2(4) . . . . ?
C64 C63 C68 C67 -2.3(5) . . . . ?
B1 C63 C68 C67 -177.4(3) . . . . ?
C69 C70 C71 C72 79(4) . . . . ?
C70 C71 C72 C73 -152(3) . . . . ?
C71 C72 C73 C74 146.8(10) . . . . ?
